data_4511202
loop_
_publ_author_name
'Nandi, Goutam'
'Titi, Hatem M.'
'Goldberg, Israel'

_publ_section_title
;
 Exploring Supramolecular Self-Assembly of Metalloporphyrin Tectons by
 Halogen Bonding. 2
;
_journal_issue 7
_journal_name_full 'Crystal Growth &amp; Design'
_journal_page_first 3557
_journal_paper_doi 10.1021/cg500491c
_journal_volume 14
_journal_year 2014
_chemical_formula_moiety 'C50 H27 Br I4 Mo N5 O3'
_chemical_formula_sum 'C50 H27 Br I4 Mo N5 O3'
_chemical_formula_weight 1429.22
_chemical_name_systematic
; 
 ? 
;
_space_group_IT_number 15
_symmetry_cell_setting monoclinic
_symmetry_space_group_name_Hall '-C 2yc'
_symmetry_space_group_name_H-M 'C 1 2/c 1'
_atom_sites_solution_hydrogens geom
_atom_sites_solution_primary direct
_atom_sites_solution_secondary difmap
_audit_creation_method SHELXL-97
_cell_angle_alpha 90.00
_cell_angle_beta 95.435(3)
_cell_angle_gamma 90.00
_cell_formula_units_Z 8
_cell_length_a 55.469(3)
_cell_length_b 8.6711(5)
_cell_length_c 21.0353(13)
_cell_measurement_reflns_used 8288
_cell_measurement_temperature 110(2)
_cell_measurement_theta_max 26.12
_cell_measurement_theta_min 1.48
_cell_volume 10072.0(10)
_computing_cell_refinement 'Saint, Bruker-AXS'
_computing_data_collection 'Apex2, Bruker-AXS'
_computing_data_reduction 'Saint, Bruker-AXS'
_computing_structure_refinement 'SHELXL-97 (Sheldrick, 2008)'
_computing_structure_solution 'SHELXTL-2013 (Sheldrick, 2008)'
_diffrn_ambient_temperature 110(2)
_diffrn_detector_area_resol_mean 1.75
_diffrn_measured_fraction_theta_full 0.986
_diffrn_measured_fraction_theta_max 0.986
_diffrn_measurement_device_type 'ApexDuo, Bruker-AXS'
_diffrn_measurement_method '1 deg. \f and \w scans'
_diffrn_radiation_monochromator graphite
_diffrn_radiation_source 'fine-focus sealed tube'
_diffrn_radiation_type MoK\a
_diffrn_radiation_wavelength 0.71073
_diffrn_reflns_av_R_equivalents 0.0360
_diffrn_reflns_av_sigmaI/netI 0.0401
_diffrn_reflns_limit_h_max 67
_diffrn_reflns_limit_h_min -68
_diffrn_reflns_limit_k_max 10
_diffrn_reflns_limit_k_min -10
_diffrn_reflns_limit_l_max 25
_diffrn_reflns_limit_l_min -24
_diffrn_reflns_number 35455
_diffrn_reflns_theta_full 26.12
_diffrn_reflns_theta_max 26.12
_diffrn_reflns_theta_min 1.48
_diffrn_standards_number 0
_exptl_absorpt_coefficient_mu 3.551
_exptl_absorpt_correction_T_max 0.7178
_exptl_absorpt_correction_T_min 0.3696
_exptl_absorpt_correction_type multi-scan
_exptl_absorpt_process_details 'Sadabs, Bruker-AXS'
_exptl_crystal_colour red
_exptl_crystal_density_diffrn 1.885
_exptl_crystal_density_method 'not measured'
_exptl_crystal_description prism
_exptl_crystal_F_000 5400
_exptl_crystal_size_max 0.35
_exptl_crystal_size_mid 0.20
_exptl_crystal_size_min 0.10
_platon_squeeze_details
;
 disordered crystallization solvent.
;
_refine_diff_density_max 2.524
_refine_diff_density_min -1.987
_refine_diff_density_rms 0.190
_refine_ls_extinction_method none
_refine_ls_goodness_of_fit_ref 1.326
_refine_ls_hydrogen_treatment constr
_refine_ls_matrix_type full
_refine_ls_number_parameters 592
_refine_ls_number_reflns 9883
_refine_ls_number_restraints 209
_refine_ls_restrained_S_all 1.317
_refine_ls_R_factor_all 0.0625
_refine_ls_R_factor_gt 0.0521
_refine_ls_shift/su_max 0.016
_refine_ls_shift/su_mean 0.002
_refine_ls_structure_factor_coef Fsqd
_refine_ls_weighting_details 'calc w=1/[\s^2^(Fo^2^)+(0.0711P)^2^+0.0000P] where P=(Fo^2^+2Fc^2^)/3'
_refine_ls_weighting_scheme calc
_refine_ls_wR_factor_gt 0.1357
_refine_ls_wR_factor_ref 0.1395
_reflns_number_gt 8288
_reflns_number_total 9883
_reflns_threshold_expression >2sigma(I)
_cod_data_source_file cg500491c_si_001.cif
_cod_data_source_block 4
_cod_depositor_comments 'Adding full bibliography for 4511199--4511209.cif.'
_cod_original_cell_volume 10072.0(11)
_cod_original_sg_symbol_H-M 'C 2/c'
_cod_database_code 4511202

loop_
_symmetry_equiv_pos_as_xyz
'x, y, z'
'-x, y, -z+1/2'
'x+1/2, y+1/2, z'
'-x+1/2, y+1/2, -z+1/2'
'-x, -y, -z'
'x, -y, z-1/2'
'-x+1/2, -y+1/2, -z'
'x+1/2, -y+1/2, z-1/2'

loop_
_atom_site_label
_atom_site_type_symbol
_atom_site_fract_x
_atom_site_fract_y
_atom_site_fract_z
_atom_site_U_iso_or_equiv
_atom_site_adp_type
_atom_site_occupancy
_atom_site_symmetry_multiplicity
_atom_site_calc_flag
_atom_site_refinement_flags
Mo1 Mo 0.365094(8) 1.64146(6) -0.19987(2) 0.01212(13) Uani 1 1 d U
I1 I 0.410742(7) 0.73507(4) 0.065531(18) 0.01845(12) Uani 1 1 d U
I2 I 0.531106(11) 2.03856(17) -0.10405(4) 0.0390(3) Uani 0.970(4) 1 d PU
I2' I 0.5342(2) 1.974(2) -0.0875(10) 0.026(5) Uiso 0.030(4) 1 d PU
I3 I 0.333733(9) 2.49997(5) -0.50367(2) 0.03052(14) Uani 1 1 d U
I4 I 0.202603(15) 1.30017(16) -0.36028(7) 0.0358(3) Uani 0.841(5) 1 d PU
I4' I 0.20771(13) 1.2355(13) -0.3837(5) 0.040(2) Uani 0.159(5) 1 d PU
Br1 Br 0.469257(14) 1.26100(9) -0.20118(5) 0.0491(3) Uani 1 1 d U
C1 C 0.33620(10) 1.8291(6) -0.3080(3) 0.0141(11) Uani 1 1 d U
C2 C 0.31293(10) 1.8360(7) -0.3423(3) 0.0201(13) Uani 1 1 d U
H2 H 0.3070 1.9167 -0.3700 0.024 Uiso 1 1 calc R
C3 C 0.30056(10) 1.7050(7) -0.3281(3) 0.0193(13) Uani 1 1 d U
H3 H 0.2845 1.6782 -0.3443 0.023 Uiso 1 1 calc R
C4 C 0.31638(9) 1.6164(7) -0.2844(2) 0.0133(11) Uani 1 1 d U
C5 C 0.31047(9) 1.4768(6) -0.2560(3) 0.0128(11) Uani 1 1 d U
C6 C 0.32484(10) 1.3924(6) -0.2110(2) 0.0127(11) Uani 1 1 d U
C7 C 0.31845(10) 1.2512(7) -0.1817(3) 0.0160(12) Uani 1 1 d U
H7 H 0.3036 1.1971 -0.1905 0.019 Uiso 1 1 calc R
C8 C 0.33712(10) 1.2075(7) -0.1394(3) 0.0167(12) Uani 1 1 d U
H8 H 0.3375 1.1191 -0.1126 0.020 Uiso 1 1 calc R
C9 C 0.35647(10) 1.3187(6) -0.1419(2) 0.0111(11) Uani 1 1 d U
C10 C 0.37896(9) 1.3148(6) -0.1067(2) 0.0095(10) Uani 1 1 d U
C11 C 0.39767(9) 1.4257(6) -0.1100(2) 0.0104(11) Uani 1 1 d U
C12 C 0.42170(10) 1.4114(7) -0.0795(3) 0.0166(12) Uani 1 1 d U
H12 H 0.4278 1.3295 -0.0525 0.020 Uiso 1 1 calc R
C13 C 0.43438(10) 1.5383(7) -0.0965(3) 0.0190(13) Uani 1 1 d U
H13 H 0.4508 1.5608 -0.0832 0.023 Uiso 1 1 calc R
C14 C 0.41848(10) 1.6295(6) -0.1374(3) 0.0143(11) Uani 1 1 d U
C15 C 0.42464(10) 1.7667(6) -0.1674(3) 0.0142(11) Uani 1 1 d U
C16 C 0.40935(10) 1.8540(6) -0.2109(3) 0.0153(12) Uani 1 1 d U
C17 C 0.41648(10) 1.9934(6) -0.2428(3) 0.0151(12) Uani 1 1 d U
H17 H 0.4319 2.0420 -0.2372 0.018 Uiso 1 1 calc R
C18 C 0.39744(10) 2.0404(7) -0.2812(3) 0.0173(12) Uani 1 1 d U
H18 H 0.3970 2.1287 -0.3081 0.021 Uiso 1 1 calc R
C19 C 0.37766(10) 1.9356(6) -0.2755(3) 0.0135(11) Uani 1 1 d U
C20 C 0.35453(9) 1.9406(6) -0.3102(3) 0.0132(11) Uani 1 1 d U
N21 N 0.33810(8) 1.6959(5) -0.2727(2) 0.0124(9) Uani 1 1 d U
N22 N 0.34821(8) 1.4312(5) -0.1860(2) 0.0104(9) Uani 1 1 d U
N23 N 0.39583(8) 1.5601(5) -0.1436(2) 0.0120(9) Uani 1 1 d U
N24 N 0.38589(8) 1.8231(5) -0.2309(2) 0.0125(9) Uani 1 1 d U
C25 C 0.28573(10) 1.4169(7) -0.2779(3) 0.0174(12) Uani 1 1 d U
C26 C 0.28126(12) 1.3467(9) -0.3375(3) 0.0387(18) Uani 1 1 d U
H26 H 0.2944 1.3240 -0.3620 0.046 Uiso 1 1 calc R
C27 C 0.25740(13) 1.3093(11) -0.3615(4) 0.049(2) Uani 1 1 d U
H27 H 0.2543 1.2610 -0.4020 0.059 Uiso 1 1 calc R
C28 C 0.23877(11) 1.3438(8) -0.3256(4) 0.0331(16) Uani 1 1 d U
C29 C 0.24279(12) 1.4087(8) -0.2661(4) 0.0358(17) Uani 1 1 d U
H29 H 0.2297 1.4299 -0.2414 0.043 Uiso 1 1 calc R
C30 C 0.26629(11) 1.4427(8) -0.2428(4) 0.0319(16) Uani 1 1 d U
H30 H 0.2692 1.4853 -0.2012 0.038 Uiso 1 1 calc R
C31 C 0.38486(9) 1.1815(6) -0.0638(3) 0.0122(11) Uani 1 1 d U
C32 C 0.39145(10) 1.1999(7) 0.0008(3) 0.0136(11) Uani 1 1 d U
H32 H 0.3909 1.2996 0.0193 0.016 Uiso 1 1 calc R
C33 C 0.39893(10) 1.0750(6) 0.0392(3) 0.0151(12) Uani 1 1 d U
H33 H 0.4041 1.0887 0.0832 0.018 Uiso 1 1 calc R
C34 C 0.39864(9) 0.9301(6) 0.0115(2) 0.0177(11) Uani 1 1 d U
C35 C 0.39136(10) 0.9077(7) -0.0509(3) 0.0187(12) Uani 1 1 d U
H35 H 0.3909 0.8064 -0.0681 0.022 Uiso 1 1 calc R
C36 C 0.38450(10) 1.0334(7) -0.0901(3) 0.0177(12) Uani 1 1 d U
H36 H 0.3796 1.0183 -0.1342 0.021 Uiso 1 1 calc R
C37 C 0.44990(10) 1.8269(7) -0.1508(3) 0.0178(12) Uani 1 1 d U
C38 C 0.45486(14) 1.9241(11) -0.1014(4) 0.051(3) Uani 1 1 d U
H38 H 0.4423 1.9568 -0.0769 0.062 Uiso 1 1 calc R
C39 C 0.47861(14) 1.9772(13) -0.0859(4) 0.048(4) Uani 1 1 d U
H39 H 0.4821 2.0414 -0.0496 0.058 Uiso 1 1 calc R
C40 C 0.49637(11) 1.9393(8) -0.1212(3) 0.0276(15) Uani 1 1 d U
C41 C 0.49129(14) 1.8482(12) -0.1717(5) 0.055(4) Uani 1 1 d U
H41 H 0.5037 1.8236 -0.1983 0.066 Uiso 1 1 calc R
C42 C 0.46829(14) 1.7889(13) -0.1860(5) 0.063(4) Uani 1 1 d U
H42 H 0.4653 1.7203 -0.2211 0.076 Uiso 1 1 calc R
C43 C 0.34963(10) 2.0720(6) -0.3557(3) 0.0145(11) Uani 1 1 d U
C44 C 0.35072(10) 2.2225(7) -0.3352(3) 0.0157(12) Uani 1 1 d U
H44 H 0.3546 2.2430 -0.2911 0.019 Uiso 1 1 calc R
C45 C 0.34636(10) 2.3447(7) -0.3765(3) 0.0172(12) Uani 1 1 d U
H45 H 0.3476 2.4478 -0.3613 0.021 Uiso 1 1 calc R
C46 C 0.34023(10) 2.3150(7) -0.4397(3) 0.0158(12) Uani 1 1 d U
C47 C 0.33878(10) 2.1623(7) -0.4630(3) 0.0166(12) Uani 1 1 d U
H47 H 0.3345 2.1422 -0.5070 0.020 Uiso 1 1 calc R
C48 C 0.34374(10) 2.0429(7) -0.4205(3) 0.0155(12) Uani 1 1 d U
H48 H 0.3431 1.9395 -0.4355 0.019 Uiso 1 1 calc R
O49 O 0.35298(6) 1.7426(4) -0.14152(18) 0.0120(8) Uani 1 1 d U
O50 O 0.38203(7) 1.5212(4) -0.27231(18) 0.0137(8) Uani 1 1 d U
O51 O 0.38535(8) 1.6525(5) -0.3624(2) 0.0302(11) Uani 1 1 d U
C52 C 0.39392(11) 1.5727(7) -0.3174(3) 0.0215(13) Uani 1 1 d U
C53 C 0.42044(12) 1.5291(7) -0.3122(3) 0.0237(13) Uani 1 1 d U
C54 C 0.43574(12) 1.5915(8) -0.3536(3) 0.0270(14) Uani 1 1 d U
H54 H 0.4291 1.6636 -0.3845 0.032 Uiso 1 1 calc R
N55 N 0.45891(12) 1.5578(8) -0.3532(3) 0.0462(16) Uani 1 1 d U
C56 C 0.46794(13) 1.4606(9) -0.3091(4) 0.0411(17) Uani 1 1 d U
H56 H 0.4846 1.4351 -0.3082 0.049 Uiso 1 1 calc R
C57 C 0.45461(12) 1.3932(7) -0.2640(3) 0.0287(14) Uani 1 1 d U
C58 C 0.42989(11) 1.4278(7) -0.2649(3) 0.0245(13) Uani 1 1 d U
H58 H 0.4201 1.3843 -0.2349 0.029 Uiso 1 1 calc R

loop_
_atom_site_aniso_label
_atom_site_aniso_U_11
_atom_site_aniso_U_22
_atom_site_aniso_U_33
_atom_site_aniso_U_23
_atom_site_aniso_U_13
_atom_site_aniso_U_12
Mo1 0.0086(2) 0.0160(3) 0.0112(3) -0.00001(19) -0.00195(18) -0.00223(19)
I1 0.0201(2) 0.0174(2) 0.0176(2) 0.00363(15) 0.00033(16) -0.00044(15)
I2 0.0162(3) 0.0596(7) 0.0394(4) 0.0080(4) -0.0062(2) -0.0201(3)
I3 0.0443(3) 0.0245(3) 0.0213(3) 0.01054(18) -0.0041(2) -0.00558(19)
I4 0.0233(3) 0.0398(6) 0.0402(6) 0.0165(4) -0.0136(3) -0.0137(3)
I4' 0.028(3) 0.050(5) 0.041(4) 0.019(3) -0.016(2) -0.019(3)
Br1 0.0265(4) 0.0345(4) 0.0832(7) 0.0045(4) -0.0114(4) -0.0002(3)
C1 0.012(3) 0.018(3) 0.013(3) 0.001(2) 0.003(2) -0.001(2)
C2 0.016(3) 0.026(3) 0.018(3) 0.002(3) -0.002(2) 0.002(2)
C3 0.006(3) 0.033(3) 0.018(3) 0.003(3) -0.005(2) -0.006(2)
C4 0.010(3) 0.021(3) 0.009(3) -0.003(2) 0.002(2) -0.004(2)
C5 0.006(2) 0.022(3) 0.010(3) 0.002(2) -0.003(2) -0.007(2)
C6 0.015(3) 0.018(3) 0.005(3) -0.006(2) 0.002(2) -0.004(2)
C7 0.016(3) 0.022(3) 0.010(3) -0.002(2) 0.000(2) -0.009(2)
C8 0.016(3) 0.020(3) 0.015(3) 0.004(2) 0.005(2) -0.007(2)
C9 0.014(3) 0.012(3) 0.008(3) -0.002(2) 0.002(2) -0.002(2)
C10 0.009(2) 0.015(3) 0.005(3) -0.003(2) 0.0028(19) 0.001(2)
C11 0.011(2) 0.013(3) 0.008(3) 0.001(2) 0.002(2) 0.001(2)
C12 0.012(3) 0.021(3) 0.017(3) 0.004(2) -0.001(2) 0.000(2)
C13 0.010(3) 0.023(3) 0.023(3) 0.004(3) -0.006(2) 0.000(2)
C14 0.011(3) 0.016(3) 0.016(3) -0.002(2) 0.000(2) 0.002(2)
C15 0.012(3) 0.016(3) 0.014(3) -0.001(2) -0.001(2) -0.003(2)
C16 0.018(3) 0.018(3) 0.010(3) 0.001(2) -0.002(2) -0.004(2)
C17 0.016(3) 0.017(3) 0.012(3) 0.001(2) -0.004(2) -0.008(2)
C18 0.020(3) 0.017(3) 0.014(3) 0.005(2) -0.002(2) -0.004(2)
C19 0.013(3) 0.013(3) 0.015(3) 0.002(2) 0.001(2) 0.000(2)
C20 0.011(3) 0.011(3) 0.017(3) -0.004(2) 0.000(2) 0.002(2)
N21 0.008(2) 0.016(2) 0.012(2) -0.0011(18) -0.0036(17) -0.0026(18)
N22 0.009(2) 0.014(2) 0.009(2) -0.0009(17) 0.0009(17) -0.0025(17)
N23 0.008(2) 0.016(2) 0.012(2) -0.0014(18) -0.0001(17) -0.0020(18)
N24 0.009(2) 0.016(2) 0.012(2) 0.0026(18) -0.0034(17) -0.0015(18)
C25 0.011(3) 0.022(3) 0.018(3) 0.004(2) -0.004(2) -0.002(2)
C26 0.021(3) 0.059(5) 0.035(4) -0.014(4) -0.001(3) -0.015(3)
C27 0.030(4) 0.085(6) 0.030(4) -0.011(4) -0.011(3) -0.022(4)
C28 0.012(3) 0.041(4) 0.044(4) 0.018(3) -0.011(3) -0.007(3)
C29 0.016(3) 0.047(5) 0.044(4) 0.007(3) 0.001(3) -0.012(3)
C30 0.021(3) 0.041(4) 0.035(4) -0.001(3) 0.009(3) -0.012(3)
C31 0.006(3) 0.014(3) 0.018(3) 0.000(2) 0.006(2) -0.001(2)
C32 0.012(3) 0.017(3) 0.012(3) -0.004(2) 0.004(2) 0.000(2)
C33 0.016(3) 0.019(3) 0.010(3) -0.003(2) 0.000(2) 0.000(2)
C34 0.019(3) 0.016(3) 0.018(3) 0.003(2) 0.007(2) -0.002(2)
C35 0.017(3) 0.017(3) 0.022(3) -0.003(2) 0.000(2) 0.002(2)
C36 0.021(3) 0.025(3) 0.007(3) -0.005(2) -0.002(2) 0.001(3)
C37 0.011(3) 0.023(3) 0.019(3) 0.001(2) -0.004(2) -0.003(2)
C38 0.028(4) 0.085(8) 0.043(5) -0.028(5) 0.023(4) -0.025(5)
C39 0.036(4) 0.075(10) 0.036(5) -0.018(5) 0.016(4) -0.026(5)
C40 0.011(3) 0.038(4) 0.033(4) 0.011(3) -0.005(3) -0.014(3)
C41 0.038(4) 0.065(8) 0.064(9) -0.021(7) 0.019(5) -0.029(5)
C42 0.035(4) 0.073(9) 0.084(9) -0.059(8) 0.018(5) -0.023(5)
C43 0.013(3) 0.017(3) 0.013(3) 0.004(2) 0.001(2) -0.003(2)
C44 0.012(3) 0.025(3) 0.010(3) -0.004(2) 0.002(2) 0.002(2)
C45 0.015(3) 0.016(3) 0.020(3) -0.001(2) 0.001(2) -0.004(2)
C46 0.012(3) 0.022(3) 0.013(3) 0.007(2) -0.001(2) 0.001(2)
C47 0.015(3) 0.025(3) 0.009(3) -0.001(2) 0.000(2) -0.003(2)
C48 0.011(3) 0.020(3) 0.016(3) -0.006(2) 0.003(2) 0.002(2)
O49 0.0086(19) 0.015(2) 0.012(2) 0.0003(15) -0.0002(15) -0.0006(15)
O50 0.014(2) 0.016(2) 0.012(2) 0.0017(15) 0.0033(15) -0.0021(15)
O51 0.039(3) 0.032(3) 0.020(2) 0.007(2) 0.005(2) 0.008(2)
C52 0.024(3) 0.022(3) 0.018(3) -0.013(3) 0.001(2) -0.005(3)
C53 0.030(3) 0.023(3) 0.018(3) -0.010(2) 0.002(2) -0.006(3)
C54 0.027(3) 0.030(4) 0.025(4) -0.006(3) 0.008(3) -0.006(3)
N55 0.036(3) 0.048(4) 0.057(4) -0.001(3) 0.015(3) -0.002(3)
C56 0.025(4) 0.035(4) 0.064(5) -0.014(3) 0.010(3) 0.001(3)
C57 0.022(3) 0.017(3) 0.047(4) -0.011(3) 0.002(3) 0.000(3)
C58 0.029(3) 0.019(3) 0.026(3) -0.012(3) 0.003(3) -0.001(3)

loop_
_atom_type_symbol
_atom_type_description
_atom_type_scat_dispersion_real
_atom_type_scat_dispersion_imag
_atom_type_scat_source
C C 0.0033 0.0016 'International Tables Vol C Tables 4.2.6.8 and 6.1.1.4'
N N 0.0061 0.0033 'International Tables Vol C Tables 4.2.6.8 and 6.1.1.4'
O O 0.0106 0.0060 'International Tables Vol C Tables 4.2.6.8 and 6.1.1.4'
Br Br -0.2901 2.4595 'International Tables Vol C Tables 4.2.6.8 and 6.1.1.4'
Mo Mo -1.6832 0.6857 'International Tables Vol C Tables 4.2.6.8 and 6.1.1.4'
I I -0.4742 1.8119 'International Tables Vol C Tables 4.2.6.8 and 6.1.1.4'
H H 0.0000 0.0000 'International Tables Vol C Tables 4.2.6.8 and 6.1.1.4'

loop_
_geom_angle_atom_site_label_1
_geom_angle_atom_site_label_2
_geom_angle_atom_site_label_3
_geom_angle
O49 Mo1 N22 97.87(17)
O49 Mo1 N24 95.97(18)
N22 Mo1 N24 166.16(17)
O49 Mo1 N21 96.22(18)
N22 Mo1 N21 90.01(17)
N24 Mo1 N21 88.81(17)
O49 Mo1 N23 96.98(17)
N22 Mo1 N23 88.78(17)
N24 Mo1 N23 89.23(17)
N21 Mo1 N23 166.79(18)
O49 Mo1 O50 177.01(16)
N22 Mo1 O50 84.62(15)
N24 Mo1 O50 81.53(16)
N21 Mo1 O50 85.41(16)
N23 Mo1 O50 81.38(16)
N21 C1 C20 125.3(5)
N21 C1 C2 109.2(5)
C20 C1 C2 125.5(5)
C3 C2 C1 107.7(5)
C2 C3 C4 107.1(5)
N21 C4 C5 126.0(5)
N21 C4 C3 108.4(5)
C5 C4 C3 125.6(5)
C6 C5 C4 127.1(5)
C6 C5 C25 118.4(5)
C4 C5 C25 114.4(5)
C5 C6 N22 125.7(5)
C5 C6 C7 126.6(5)
N22 C6 C7 107.7(5)
C8 C7 C6 108.5(5)
C7 C8 C9 108.3(5)
C10 C9 N22 126.4(5)
C10 C9 C8 126.6(5)
N22 C9 C8 107.0(5)
C9 C10 C11 125.5(5)
C9 C10 C31 118.5(5)
C11 C10 C31 115.9(5)
N23 C11 C10 125.8(5)
N23 C11 C12 109.1(5)
C10 C11 C12 125.0(5)
C13 C12 C11 107.1(5)
C12 C13 C14 107.6(5)
N23 C14 C15 125.6(5)
N23 C14 C13 108.7(5)
C15 C14 C13 125.7(5)
C14 C15 C16 126.2(5)
C14 C15 C37 116.9(5)
C16 C15 C37 117.0(5)
N24 C16 C15 126.6(5)
N24 C16 C17 108.4(5)
C15 C16 C17 125.0(5)
C18 C17 C16 107.4(5)
C17 C18 C19 108.8(5)
N24 C19 C20 126.1(5)
N24 C19 C18 107.1(5)
C20 C19 C18 126.8(5)
C1 C20 C19 125.8(5)
C1 C20 C43 117.1(5)
C19 C20 C43 117.0(5)
C1 N21 C4 107.6(4)
C1 N21 Mo1 126.8(4)
C4 N21 Mo1 124.4(4)
C9 N22 C6 108.6(4)
C9 N22 Mo1 125.6(3)
C6 N22 Mo1 124.9(4)
C11 N23 C14 107.5(4)
C11 N23 Mo1 126.6(3)
C14 N23 Mo1 125.8(4)
C16 N24 C19 108.2(4)
C16 N24 Mo1 126.4(4)
C19 N24 Mo1 125.4(3)
C30 C25 C26 118.0(6)
C30 C25 C5 121.3(6)
C26 C25 C5 120.4(5)
C25 C26 C27 120.3(7)
C28 C27 C26 118.9(7)
C27 C28 C29 121.8(6)
C27 C28 I4 121.0(6)
C29 C28 I4 117.2(5)
C27 C28 I4' 101.0(6)
C29 C28 I4' 136.5(6)
C28 C29 C30 118.5(7)
C25 C30 C29 122.4(7)
C32 C31 C36 119.1(5)
C32 C31 C10 122.0(5)
C36 C31 C10 118.8(5)
C31 C32 C33 121.1(5)
C34 C33 C32 118.1(5)
C35 C34 C33 122.0(5)
C35 C34 I1 117.3(4)
C33 C34 I1 120.6(4)
C34 C35 C36 120.1(5)
C31 C36 C35 119.4(5)
C38 C37 C42 117.7(6)
C38 C37 C15 120.8(6)
C42 C37 C15 121.4(6)
C37 C38 C39 120.2(7)
C40 C39 C38 121.2(7)
C41 C40 C39 118.7(6)
C41 C40 I2 119.9(5)
C39 C40 I2 121.1(5)
C41 C40 I2' 117.9(6)
C39 C40 I2' 121.8(6)
C40 C41 C42 121.0(7)
C37 C42 C41 121.1(7)
C44 C43 C48 118.5(5)
C44 C43 C20 121.6(5)
C48 C43 C20 119.9(5)
C43 C44 C45 122.3(5)
C46 C45 C44 118.8(5)
C45 C46 C47 121.1(5)
C45 C46 I3 119.4(4)
C47 C46 I3 119.5(4)
C48 C47 C46 118.5(5)
C47 C48 C43 120.8(5)
C52 O50 Mo1 130.4(4)
O51 C52 O50 125.1(6)
O51 C52 C53 119.9(6)
O50 C52 C53 115.1(5)
C54 C53 C58 119.1(6)
C54 C53 C52 120.4(6)
C58 C53 C52 120.5(6)
N55 C54 C53 124.4(7)
C56 N55 C54 116.9(7)
N55 C56 C57 124.1(7)
C56 C57 C58 118.9(7)
C56 C57 Br1 121.1(5)
C58 C57 Br1 119.9(5)
C53 C58 C57 116.6(6)

loop_
_geom_bond_atom_site_label_1
_geom_bond_atom_site_label_2
_geom_bond_distance
Mo1 O49 1.698(4)
Mo1 N22 2.083(4)
Mo1 N24 2.093(4)
Mo1 N21 2.093(4)
Mo1 N23 2.104(4)
Mo1 O50 2.136(4)
I1 C34 2.112(5)
I2 C40 2.110(6)
I2' C40 2.174(15)
I3 C46 2.103(6)
I4 C28 2.103(6)
I4' C28 2.224(9)
Br1 C57 1.875(7)
C1 N21 1.372(7)
C1 C20 1.406(7)
C1 C2 1.419(7)
C2 C3 1.374(8)
C3 C4 1.433(8)
C4 N21 1.389(7)
C4 C5 1.402(8)
C5 C6 1.387(8)
C5 C25 1.498(7)
C6 N22 1.394(7)
C6 C7 1.430(8)
C7 C8 1.355(8)
C8 C9 1.447(7)
C9 C10 1.390(7)
C9 N22 1.393(7)
C10 C11 1.421(7)
C10 C31 1.484(7)
C11 N23 1.362(7)
C11 C12 1.429(7)
C12 C13 1.371(8)
C13 C14 1.415(8)
C14 N23 1.388(7)
C14 C15 1.403(8)
C15 C16 1.408(8)
C15 C37 1.505(7)
C16 N24 1.356(7)
C16 C17 1.456(8)
C17 C18 1.332(8)
C18 C19 1.439(8)
C19 N24 1.400(7)
C19 C20 1.415(7)
C20 C43 1.496(8)
C25 C30 1.381(9)
C25 C26 1.395(9)
C26 C27 1.409(9)
C27 C28 1.370(11)
C28 C29 1.372(10)
C29 C30 1.380(9)
C31 C32 1.384(8)
C31 C36 1.398(8)
C32 C33 1.390(8)
C33 C34 1.384(8)
C34 C35 1.349(8)
C35 C36 1.397(8)
C37 C38 1.347(9)
C37 C42 1.356(10)
C38 C39 1.405(10)
C39 C40 1.330(10)
C40 C41 1.333(10)
C41 C42 1.382(10)
C43 C44 1.374(8)
C43 C48 1.394(8)
C44 C45 1.377(8)
C45 C46 1.364(8)
C46 C47 1.412(8)
C47 C48 1.379(8)
O50 C52 1.285(7)
O51 C52 1.232(7)
C52 C53 1.513(9)
C53 C54 1.384(9)
C53 C58 1.391(9)
C54 N55 1.317(9)
N55 C56 1.317(10)
C56 C57 1.387(10)
C57 C58 1.402(9)

loop_
_platon_squeeze_void_nr
_platon_squeeze_void_average_x
_platon_squeeze_void_average_y
_platon_squeeze_void_average_z
_platon_squeeze_void_volume
_platon_squeeze_void_count_electrons
_platon_squeeze_void_content
1 0.000 0.000 0.000 120 51 ' '
2 0.000 0.000 0.500 120 51 ' '
3 0.250 -0.249 0.500 250 98 ' '
4 0.250 0.249 1.000 250 98 ' '
5 0.750 -0.249 0.000 250 98 ' '
6 0.750 0.249 0.500 250 98 ' '
7 0.500 0.500 0.500 120 51 ' '
8 0.500 0.500 0.000 120 51 ' '
